data_6000308
loop_
_publ_author_name
'Maggard, P. A.'
'Corbett, J. D.'

_publ_section_title
;
 Sc5Ni2Te2: Synthesis, structure, and bonding of a metal-metal-bonded
 chain phase, a relative of Gd3MnI3
;
_journal_name_full 'Inorganic Chemistry'
_journal_page_first 1945
_journal_page_last 1950
_journal_paper_doi 10.1021/ic981073a
_journal_volume 38
_journal_year 1999
_chemical_formula_sum 'Ni2 Sc5 Te2'
_space_group_name_H-M_alt 'P n m a'
_cell_angle_alpha 90.000
_cell_angle_beta 90.000
_cell_angle_gamma 90.000
_cell_length_a 17.8620
_cell_length_b 3.9533
_cell_length_c 10.6398
_cell_volume 751.32
_cod_database_code 6000308

loop_
_atom_site_label
_atom_site_fract_x
_atom_site_fract_y
_atom_site_fract_z
? ? ? ?
